data_4309344
loop_
_publ_author_name
'Fu-Te Tsai'
'Show-Jen Chiou'
'Ming-Che Tsai'
'Ming-Li Tsai'
'Hsiao-Wen Huang'
'Ming-Hsi Chiang'
'Wen-Feng Liaw'

_publ_section_title
;
Dinitrosyl Iron Complexes (DNICs) [L2Fe(NO)2]- (L = Thiolate):
Interconversion among {Fe(NO)2}9 DNICs, {Fe(NO)2}10 DNICs, and [2Fe-2S]
Clusters, and the Critical Role of the Thiolate Ligands in Regulating NO
Release of DNICs
;
_journal_name_full 'Inorganic Chemistry'
_journal_page_first 5872
_journal_page_last 5881
_journal_paper_doi 10.1021/ic0505044
_journal_volume 44
_journal_year 2005
_chemical_formula_sum 'C52 H46 Fe N5 O4 P2 S2'
_chemical_formula_weight 986.85
_chemical_name_systematic
; 
 ? 
;
_space_group_IT_number 14
_symmetry_cell_setting monoclinic
_symmetry_space_group_name_Hall '-P 2yn'
_symmetry_space_group_name_H-M 'P 1 21/n 1'
_atom_sites_solution_hydrogens geom
_atom_sites_solution_primary direct
_atom_sites_solution_secondary difmap
_audit_creation_method SHELXL-97
_cell_angle_alpha 90.00
_cell_angle_beta 90.6630(10)
_cell_angle_gamma 90.00
_cell_formula_units_Z 4
_cell_length_a 9.3075(4)
_cell_length_b 14.8830(7)
_cell_length_c 35.2742(16)
_cell_measurement_temperature 100(2)
_cell_volume 4886.0(4)
_computing_structure_refinement 'SHELXL-97 (Sheldrick, 1997)'
_computing_structure_solution 'SHELXS-97 (Sheldrick, 1990)'
_diffrn_ambient_temperature 100(2)
_diffrn_measured_fraction_theta_full 0.998
_diffrn_measured_fraction_theta_max 0.998
_diffrn_radiation_monochromator graphite
_diffrn_radiation_source 'fine-focus sealed tube'
_diffrn_radiation_type MoK\a
_diffrn_radiation_wavelength 0.71073
_diffrn_reflns_av_R_equivalents 0.0514
_diffrn_reflns_av_sigmaI/netI 0.0794
_diffrn_reflns_limit_h_max 12
_diffrn_reflns_limit_h_min -11
_diffrn_reflns_limit_k_max 19
_diffrn_reflns_limit_k_min -18
_diffrn_reflns_limit_l_max 46
_diffrn_reflns_limit_l_min -42
_diffrn_reflns_number 36101
_diffrn_reflns_theta_full 28.29
_diffrn_reflns_theta_max 28.29
_diffrn_reflns_theta_min 1.15
_exptl_absorpt_coefficient_mu 0.510
_exptl_absorpt_correction_T_max 0.9830
_exptl_absorpt_correction_T_min 0.9039
_exptl_absorpt_correction_type 'empirical used SADABS'
_exptl_crystal_colour dark-red
_exptl_crystal_density_diffrn 1.342
_exptl_crystal_density_method 'not measured'
_exptl_crystal_description block
_exptl_crystal_F_000 2052
_exptl_crystal_size_max 0.2
_exptl_crystal_size_mid 0.2
_exptl_crystal_size_min 0.1
_refine_diff_density_max 0.971
_refine_diff_density_min -0.550
_refine_diff_density_rms 0.071
_refine_ls_extinction_method none
_refine_ls_goodness_of_fit_ref 1.057
_refine_ls_hydrogen_treatment mixed
_refine_ls_matrix_type full
_refine_ls_number_parameters 779
_refine_ls_number_reflns 12117
_refine_ls_number_restraints 0
_refine_ls_restrained_S_all 1.057
_refine_ls_R_factor_all 0.0839
_refine_ls_R_factor_gt 0.0519
_refine_ls_shift/su_max 0.018
_refine_ls_shift/su_mean 0.000
_refine_ls_structure_factor_coef Fsqd
_refine_ls_weighting_details 'calc w=1/[\s^2^(Fo^2^)+(0.0180P)^2^+0.0000P] where P=(Fo^2^+2Fc^2^)/3'
_refine_ls_weighting_scheme calc
_refine_ls_wR_factor_gt 0.0747
_refine_ls_wR_factor_ref 0.0820
_reflns_number_gt 8279
_reflns_number_total 12117
_reflns_threshold_expression >2sigma(I)
_cod_data_source_file ic0505044si20050405_050746.cif
_cod_data_source_block dc44m
_cod_database_code 4309344

loop_
_symmetry_equiv_pos_as_xyz
'x, y, z'
'-x+1/2, y+1/2, -z+1/2'
'-x, -y, -z'
'x-1/2, -y-1/2, z-1/2'

loop_
_atom_site_label
_atom_site_type_symbol
_atom_site_fract_x
_atom_site_fract_y
_atom_site_fract_z
_atom_site_U_iso_or_equiv
_atom_site_adp_type
_atom_site_occupancy
_atom_site_symmetry_multiplicity
_atom_site_calc_flag
_atom_site_refinement_flags
_atom_site_disorder_assembly
_atom_site_disorder_group
Fe1 Fe 0.49235(4) 0.69954(2) 0.156761(9) 0.02174(9) Uani 1 1 d . . .
S1 S 0.32951(6) 0.79086(4) 0.187853(16) 0.02153(14) Uani 1 1 d . . .
S2 S 0.66907(6) 0.77866(5) 0.127473(16) 0.02610(16) Uani 1 1 d . . .
N1 N 0.5680(2) 0.63812(15) 0.19160(6) 0.0305(5) Uani 1 1 d . . .
N2 N 0.4129(2) 0.64333(14) 0.12095(6) 0.0272(5) Uani 1 1 d . . .
O1 O 0.6150(2) 0.58243(14) 0.21181(6) 0.0554(6) Uani 1 1 d . . .
O2 O 0.37566(19) 0.59371(14) 0.09708(5) 0.0463(5) Uani 1 1 d . . .
C1 C 0.2631(2) 0.86284(16) 0.15152(6) 0.0208(5) Uani 1 1 d . . .
C2 C 0.1403(3) 0.84034(19) 0.13047(7) 0.0296(6) Uani 1 1 d . . .
C3 C 0.0874(3) 0.8975(2) 0.10260(8) 0.0381(7) Uani 1 1 d . . .
C4 C 0.1570(3) 0.9767(2) 0.09517(8) 0.0351(7) Uani 1 1 d . . .
C5 C 0.2777(3) 1.00111(18) 0.11571(7) 0.0281(6) Uani 1 1 d . . .
C6 C 0.3298(2) 0.94555(16) 0.14446(6) 0.0219(5) Uani 1 1 d . . .
N3 N 0.4486(2) 0.96825(15) 0.16758(6) 0.0259(5) Uani 1 1 d . . .
C7 C 0.5083(3) 1.04997(18) 0.17477(7) 0.0272(6) Uani 1 1 d . . .
O3 O 0.47697(19) 1.11799(12) 0.15734(5) 0.0376(5) Uani 1 1 d . . .
C8 C 0.6172(4) 1.0494(3) 0.20667(11) 0.0448(9) Uani 1 1 d . . .
C9 C 0.6177(2) 0.78501(16) 0.07877(6) 0.0229(5) Uani 1 1 d . . .
C10 C 0.4842(3) 0.81857(18) 0.06738(7) 0.0291(6) Uani 1 1 d . . .
C11 C 0.4476(3) 0.82603(19) 0.02952(8) 0.0338(7) Uani 1 1 d . . .
C12 C 0.5432(3) 0.79874(18) 0.00207(7) 0.0309(6) Uani 1 1 d . . .
C13 C 0.6758(3) 0.76451(17) 0.01227(7) 0.0263(6) Uani 1 1 d . . .
C14 C 0.7137(3) 0.75702(15) 0.05056(6) 0.0216(5) Uani 1 1 d . . .
N4 N 0.8453(2) 0.71971(14) 0.06309(6) 0.0240(5) Uani 1 1 d . . .
C15 C 0.9577(3) 0.68955(18) 0.04286(7) 0.0315(6) Uani 1 1 d . . .
O4 O 0.9649(2) 0.69564(15) 0.00860(5) 0.0534(6) Uani 1 1 d . . .
C16 C 1.0765(4) 0.6476(3) 0.06592(9) 0.0385(8) Uani 1 1 d . . .
N5 N 1.17056(18) 0.72476(12) -0.13877(5) 0.0178(4) Uani 1 1 d . . .
P1 P 1.12432(6) 0.72274(4) -0.095743(16) 0.01640(13) Uani 1 1 d . . .
P2 P 1.10186(6) 0.70813(4) -0.179257(16) 0.01553(13) Uani 1 1 d . . .
C17 C 1.2206(2) 0.63434(15) -0.07181(6) 0.0174(5) Uani 1 1 d . . .
C18 C 1.2502(3) 0.55587(17) -0.09154(7) 0.0252(6) Uani 1 1 d . . .
C19 C 1.3123(3) 0.48323(18) -0.07323(8) 0.0300(6) Uani 1 1 d . . .
C20 C 1.3467(3) 0.4889(2) -0.03520(8) 0.0330(7) Uani 1 1 d . . .
C21 C 1.3209(3) 0.56719(19) -0.01569(8) 0.0308(7) Uani 1 1 d . . .
C22 C 1.2567(2) 0.64000(18) -0.03363(7) 0.0225(6) Uani 1 1 d . . .
C23 C 1.1711(2) 0.82804(15) -0.07416(6) 0.0192(5) Uani 1 1 d . . .
C24 C 1.2764(3) 0.88055(18) -0.09090(7) 0.0278(6) Uani 1 1 d . . .
C25 C 1.3167(3) 0.9613(2) -0.07472(8) 0.0385(7) Uani 1 1 d . . .
C26 C 1.2556(3) 0.9898(2) -0.04175(9) 0.0393(8) Uani 1 1 d . . .
C27 C 1.1519(3) 0.9382(2) -0.02478(8) 0.0341(7) Uani 1 1 d . . .
C28 C 1.1076(3) 0.85715(18) -0.04094(7) 0.0255(6) Uani 1 1 d . . .
C29 C 0.9358(2) 0.70175(15) -0.08855(6) 0.0161(5) Uani 1 1 d . . .
C30 C 0.8346(3) 0.76300(17) -0.10216(7) 0.0209(5) Uani 1 1 d . . .
C31 C 0.6896(3) 0.74424(18) -0.10009(7) 0.0243(6) Uani 1 1 d . . .
C32 C 0.6444(3) 0.66440(18) -0.08423(7) 0.0247(6) Uani 1 1 d . . .
C33 C 0.7435(3) 0.60372(17) -0.07027(7) 0.0236(6) Uani 1 1 d . . .
C34 C 0.8886(3) 0.62194(16) -0.07231(6) 0.0199(5) Uani 1 1 d . . .
C35 C 1.2470(2) 0.69962(14) -0.21213(6) 0.0154(5) Uani 1 1 d . . .
C36 C 1.3881(3) 0.69895(17) -0.19930(7) 0.0246(6) Uani 1 1 d . . .
C37 C 1.4989(3) 0.69317(19) -0.22476(8) 0.0315(7) Uani 1 1 d . . .
C38 C 1.4701(3) 0.68751(17) -0.26318(7) 0.0282(6) Uani 1 1 d . . .
C39 C 1.3308(3) 0.68801(18) -0.27611(7) 0.0279(6) Uani 1 1 d . . .
C40 C 1.2186(3) 0.69406(17) -0.25081(7) 0.0231(6) Uani 1 1 d . . .
C41 C 0.9901(2) 0.80004(15) -0.19454(6) 0.0174(5) Uani 1 1 d . . .
C42 C 1.0184(3) 0.88496(17) -0.17959(7) 0.0219(6) Uani 1 1 d . . .
C43 C 0.9436(3) 0.95897(18) -0.19271(7) 0.0272(6) Uani 1 1 d . . .
C44 C 0.8387(3) 0.94883(19) -0.22026(8) 0.0302(7) Uani 1 1 d . . .
C45 C 0.8077(3) 0.86527(19) -0.23479(7) 0.0268(6) Uani 1 1 d . . .
C46 C 0.8838(2) 0.79039(18) -0.22226(6) 0.0213(5) Uani 1 1 d . . .
C47 C 1.0028(2) 0.60455(15) -0.18262(6) 0.0170(5) Uani 1 1 d . . .
C48 C 0.8581(3) 0.59943(18) -0.17361(7) 0.0214(6) Uani 1 1 d . . .
C49 C 0.7905(3) 0.51652(19) -0.17166(7) 0.0288(6) Uani 1 1 d . . .
C50 C 0.8676(3) 0.43904(19) -0.17787(7) 0.0312(7) Uani 1 1 d . . .
C51 C 1.0108(3) 0.44307(18) -0.18704(7) 0.0303(6) Uani 1 1 d . . .
C52 C 1.0786(3) 0.52544(17) -0.18953(7) 0.0240(6) Uani 1 1 d . . .
H1 H 0.477(3) 0.9274(16) 0.1805(6) 0.027(8) Uiso 1 1 d . . .
H2 H 0.850(2) 0.7123(15) 0.0880(6) 0.021(7) Uiso 1 1 d . . .
H3 H 0.094(2) 0.7862(17) 0.1369(6) 0.035(8) Uiso 1 1 d . . .
H4 H 0.003(3) 0.8836(17) 0.0888(7) 0.040(8) Uiso 1 1 d . . .
H5 H 0.130(2) 1.0126(16) 0.0769(6) 0.027(7) Uiso 1 1 d . . .
H6 H 0.324(2) 1.0501(15) 0.1105(6) 0.018(7) Uiso 1 1 d . . .
H7 H 0.591(4) 1.024(3) 0.2276(10) 0.114(16) Uiso 1 1 d . . .
H8 H 0.660(3) 1.101(2) 0.2089(8) 0.073(11) Uiso 1 1 d . . .
H9 H 0.686(4) 1.011(2) 0.1980(9) 0.094(15) Uiso 1 1 d . . .
H10 H 0.414(2) 0.8418(16) 0.0868(6) 0.035(7) Uiso 1 1 d . . .
H11 H 0.358(3) 0.8458(16) 0.0231(6) 0.033(7) Uiso 1 1 d . . .
H12 H 0.519(2) 0.8030(15) -0.0240(6) 0.025(7) Uiso 1 1 d . . .
H13 H 0.743(2) 0.7468(15) -0.0067(6) 0.026(7) Uiso 1 1 d . . .
H14 H 1.106(3) 0.591(2) 0.0539(7) 0.058(10) Uiso 1 1 d . . .
H15 H 1.149(3) 0.685(2) 0.0657(9) 0.073(12) Uiso 1 1 d . . .
H16 H 1.040(3) 0.6287(19) 0.0916(8) 0.059(9) Uiso 1 1 d . . .
H17 H 1.318(2) 0.8609(15) -0.1129(6) 0.024(7) Uiso 1 1 d . . .
H18 H 1.389(3) 0.9932(19) -0.0856(7) 0.060(10) Uiso 1 1 d . . .
H19 H 1.280(3) 1.0419(19) -0.0293(7) 0.049(9) Uiso 1 1 d . . .
H20 H 1.107(2) 0.9511(15) -0.0040(6) 0.017(7) Uiso 1 1 d . . .
H21 H 1.039(2) 0.8227(14) -0.0295(5) 0.011(6) Uiso 1 1 d . . .
H22 H 1.226(2) 0.5525(14) -0.1167(6) 0.013(6) Uiso 1 1 d . . .
H23 H 1.329(2) 0.4337(16) -0.0868(6) 0.025(7) Uiso 1 1 d . . .
H24 H 1.388(2) 0.4416(16) -0.0228(6) 0.028(7) Uiso 1 1 d . . .
H25 H 1.344(2) 0.5715(15) 0.0097(6) 0.025(7) Uiso 1 1 d . . .
H26 H 1.238(2) 0.6928(14) -0.0196(5) 0.013(6) Uiso 1 1 d . . .
H27 H 0.864(2) 0.8128(14) -0.1128(5) 0.011(6) Uiso 1 1 d . . .
H28 H 0.626(2) 0.7839(16) -0.1098(6) 0.028(7) Uiso 1 1 d . . .
H29 H 0.550(2) 0.6520(14) -0.0835(6) 0.017(6) Uiso 1 1 d . . .
H30 H 0.710(2) 0.5504(15) -0.0596(6) 0.019(6) Uiso 1 1 d . . .
H31 H 0.958(2) 0.5819(14) -0.0629(5) 0.014(6) Uiso 1 1 d . . .
H32 H 1.123(2) 0.6962(15) -0.2604(6) 0.023(6) Uiso 1 1 d . . .
H33 H 1.315(2) 0.6846(15) -0.3011(6) 0.020(6) Uiso 1 1 d . . .
H34 H 1.545(2) 0.6833(16) -0.2797(6) 0.031(7) Uiso 1 1 d . . .
H35 H 1.589(3) 0.6948(17) -0.2152(7) 0.043(8) Uiso 1 1 d . . .
H36 H 1.405(2) 0.7056(15) -0.1739(6) 0.029(7) Uiso 1 1 d . . .
H37 H 0.867(2) 0.7325(14) -0.2312(5) 0.012(6) Uiso 1 1 d . . .
H38 H 0.740(2) 0.8559(15) -0.2529(6) 0.023(7) Uiso 1 1 d . . .
H39 H 0.787(2) 0.9968(16) -0.2280(6) 0.030(7) Uiso 1 1 d . . .
H40 H 0.964(2) 1.0131(15) -0.1831(6) 0.019(7) Uiso 1 1 d . . .
H41 H 1.087(2) 0.8904(14) -0.1615(5) 0.012(6) Uiso 1 1 d . . .
H42 H 1.172(2) 0.5271(15) -0.1956(6) 0.019(6) Uiso 1 1 d . . .
H43 H 1.062(2) 0.3947(16) -0.1919(6) 0.026(7) Uiso 1 1 d . . .
H44 H 0.823(2) 0.3836(16) -0.1759(6) 0.025(7) Uiso 1 1 d . . .
H45 H 0.696(2) 0.5128(15) -0.1658(6) 0.023(7) Uiso 1 1 d . . .
H46 H 0.809(2) 0.6498(14) -0.1689(5) 0.008(6) Uiso 1 1 d . . .

loop_
_atom_site_aniso_label
_atom_site_aniso_U_11
_atom_site_aniso_U_22
_atom_site_aniso_U_33
_atom_site_aniso_U_23
_atom_site_aniso_U_13
_atom_site_aniso_U_12
Fe1 0.01975(18) 0.0205(2) 0.02499(19) -0.00160(16) 0.00289(15) 0.00139(15)
S1 0.0218(3) 0.0189(3) 0.0240(3) 0.0009(3) 0.0052(3) 0.0010(3)
S2 0.0224(3) 0.0370(4) 0.0189(3) -0.0038(3) 0.0018(3) -0.0048(3)
N1 0.0263(12) 0.0303(14) 0.0350(13) 0.0048(11) 0.0083(10) 0.0101(10)
N2 0.0208(11) 0.0252(13) 0.0357(13) -0.0046(10) 0.0026(10) 0.0006(9)
O1 0.0529(14) 0.0567(15) 0.0567(14) 0.0254(12) 0.0116(11) 0.0318(11)
O2 0.0376(12) 0.0503(14) 0.0509(13) -0.0232(11) -0.0048(10) -0.0039(10)
C1 0.0222(13) 0.0182(13) 0.0222(13) -0.0048(11) 0.0057(11) 0.0043(10)
C2 0.0321(16) 0.0231(16) 0.0335(16) -0.0064(13) -0.0034(13) 0.0010(12)
C3 0.0413(18) 0.0326(18) 0.0399(18) -0.0127(14) -0.0182(15) 0.0045(14)
C4 0.0514(19) 0.0259(17) 0.0277(15) -0.0007(13) -0.0100(15) 0.0114(14)
C5 0.0375(17) 0.0172(15) 0.0298(15) -0.0002(12) 0.0014(13) 0.0042(12)
C6 0.0215(13) 0.0227(14) 0.0216(13) -0.0041(11) 0.0026(11) 0.0054(11)
N3 0.0230(12) 0.0196(13) 0.0350(13) 0.0074(11) -0.0030(10) 0.0006(10)
C7 0.0245(14) 0.0286(16) 0.0285(14) 0.0046(12) 0.0043(12) -0.0040(12)
O3 0.0517(12) 0.0246(11) 0.0364(11) 0.0107(9) -0.0100(9) -0.0072(9)
C8 0.041(2) 0.037(2) 0.057(2) 0.0163(19) -0.0142(18) -0.0181(17)
C9 0.0254(13) 0.0207(14) 0.0226(13) -0.0024(11) 0.0005(11) -0.0041(11)
C10 0.0243(14) 0.0325(17) 0.0305(15) -0.0072(13) 0.0015(12) 0.0009(12)
C11 0.0287(16) 0.0375(18) 0.0351(16) -0.0026(13) -0.0087(14) 0.0088(13)
C12 0.0388(16) 0.0326(17) 0.0213(14) 0.0000(13) -0.0047(13) -0.0001(13)
C13 0.0314(15) 0.0260(15) 0.0216(13) -0.0018(12) 0.0035(12) -0.0019(12)
C14 0.0254(14) 0.0174(13) 0.0220(13) -0.0026(11) 0.0013(11) -0.0039(10)
N4 0.0257(12) 0.0279(13) 0.0184(11) 0.0002(10) 0.0026(10) 0.0022(9)
C15 0.0284(15) 0.0359(17) 0.0304(15) -0.0019(13) 0.0057(13) 0.0005(13)
O4 0.0394(12) 0.0957(19) 0.0252(10) 0.0018(11) 0.0102(9) 0.0193(12)
C16 0.0334(18) 0.045(2) 0.0371(19) -0.0015(16) 0.0036(15) 0.0111(16)
N5 0.0171(10) 0.0175(11) 0.0187(10) 0.0000(8) 0.0005(8) -0.0047(8)
P1 0.0167(3) 0.0157(3) 0.0168(3) -0.0001(3) -0.0008(3) -0.0003(2)
P2 0.0150(3) 0.0150(3) 0.0167(3) -0.0008(3) 0.0012(2) -0.0024(2)
C17 0.0123(11) 0.0182(13) 0.0218(13) 0.0042(10) 0.0017(10) -0.0008(9)
C18 0.0236(14) 0.0249(15) 0.0272(15) -0.0022(12) -0.0012(12) 0.0004(11)
C19 0.0257(15) 0.0180(15) 0.0463(18) -0.0030(14) 0.0033(13) 0.0042(12)
C20 0.0240(15) 0.0315(17) 0.0434(18) 0.0143(15) -0.0020(13) 0.0060(12)
C21 0.0294(16) 0.0383(18) 0.0246(15) 0.0087(14) -0.0002(13) 0.0078(13)
C22 0.0173(13) 0.0270(15) 0.0231(14) 0.0029(12) 0.0012(11) 0.0038(11)
C23 0.0213(13) 0.0174(13) 0.0188(12) -0.0034(10) -0.0063(10) 0.0031(10)
C24 0.0344(16) 0.0235(15) 0.0255(15) -0.0005(12) -0.0054(13) -0.0056(12)
C25 0.0464(19) 0.0276(17) 0.0414(18) 0.0002(14) -0.0102(16) -0.0097(15)
C26 0.050(2) 0.0242(17) 0.0435(19) -0.0108(15) -0.0176(16) 0.0024(14)
C27 0.0422(18) 0.0350(18) 0.0249(15) -0.0099(14) -0.0088(14) 0.0173(14)
C28 0.0257(15) 0.0253(15) 0.0253(14) -0.0016(12) -0.0072(12) 0.0046(12)
C29 0.0183(12) 0.0173(13) 0.0126(11) -0.0013(10) 0.0008(9) -0.0006(10)
C30 0.0250(14) 0.0177(14) 0.0202(13) 0.0029(11) 0.0039(11) -0.0005(11)
C31 0.0193(14) 0.0273(16) 0.0263(14) 0.0020(12) 0.0008(11) 0.0084(11)
C32 0.0167(14) 0.0340(16) 0.0233(14) -0.0044(12) 0.0048(11) -0.0030(12)
C33 0.0270(15) 0.0200(14) 0.0239(14) 0.0019(11) 0.0054(12) -0.0048(11)
C34 0.0224(14) 0.0200(14) 0.0173(12) 0.0027(11) 0.0002(11) 0.0029(11)
C35 0.0164(11) 0.0121(12) 0.0178(12) -0.0004(10) 0.0026(10) -0.0012(9)
C36 0.0237(13) 0.0310(16) 0.0190(13) 0.0001(12) -0.0003(11) -0.0037(12)
C37 0.0147(13) 0.0420(18) 0.0378(16) -0.0022(14) 0.0007(12) -0.0024(12)
C38 0.0236(14) 0.0293(16) 0.0320(15) -0.0012(12) 0.0146(13) 0.0003(12)
C39 0.0299(15) 0.0371(17) 0.0167(13) -0.0007(12) 0.0030(12) 0.0027(12)
C40 0.0183(13) 0.0281(15) 0.0230(13) -0.0006(11) -0.0004(11) 0.0028(11)
C41 0.0184(12) 0.0178(13) 0.0161(11) 0.0024(10) 0.0074(10) 0.0002(10)
C42 0.0195(14) 0.0256(15) 0.0206(13) 0.0010(11) 0.0025(11) -0.0008(11)
C43 0.0353(16) 0.0174(15) 0.0292(15) -0.0014(12) 0.0094(13) 0.0009(12)
C44 0.0320(16) 0.0276(16) 0.0312(16) 0.0092(13) 0.0109(13) 0.0159(13)
C45 0.0221(14) 0.0362(17) 0.0222(14) 0.0026(13) 0.0000(12) 0.0075(12)
C46 0.0190(13) 0.0254(15) 0.0195(13) 0.0002(12) 0.0046(10) 0.0022(11)
C47 0.0219(13) 0.0163(13) 0.0128(11) -0.0009(10) -0.0016(10) -0.0055(10)
C48 0.0197(13) 0.0235(15) 0.0210(13) -0.0026(11) -0.0005(11) -0.0024(11)
C49 0.0264(15) 0.0351(18) 0.0250(14) -0.0016(13) 0.0016(12) -0.0125(13)
C50 0.0443(18) 0.0241(16) 0.0252(14) 0.0009(12) -0.0012(13) -0.0187(14)
C51 0.0400(17) 0.0185(15) 0.0323(16) -0.0049(13) -0.0001(13) -0.0024(13)
C52 0.0234(14) 0.0224(15) 0.0262(14) -0.0019(11) 0.0036(12) -0.0048(11)

loop_
_atom_type_symbol
_atom_type_description
_atom_type_scat_dispersion_real
_atom_type_scat_dispersion_imag
_atom_type_scat_source
C C 0.0033 0.0016 'International Tables Vol C Tables 4.2.6.8 and 6.1.1.4'
H H 0.0000 0.0000 'International Tables Vol C Tables 4.2.6.8 and 6.1.1.4'
N N 0.0061 0.0033 'International Tables Vol C Tables 4.2.6.8 and 6.1.1.4'
O O 0.0106 0.0060 'International Tables Vol C Tables 4.2.6.8 and 6.1.1.4'
P P 0.1023 0.0942 'International Tables Vol C Tables 4.2.6.8 and 6.1.1.4'
S S 0.1246 0.1234 'International Tables Vol C Tables 4.2.6.8 and 6.1.1.4'
Fe Fe 0.3463 0.8444 'International Tables Vol C Tables 4.2.6.8 and 6.1.1.4'

loop_
_geom_angle_atom_site_label_1
_geom_angle_atom_site_label_2
_geom_angle_atom_site_label_3
_geom_angle
_geom_angle_site_symmetry_1
_geom_angle_site_symmetry_3
_geom_angle_publ_flag
N2 Fe1 N1 117.15(10) . . ?
N2 Fe1 S2 103.30(7) . . ?
N1 Fe1 S2 108.31(7) . . ?
N2 Fe1 S1 111.28(7) . . ?
N1 Fe1 S1 104.09(7) . . ?
S2 Fe1 S1 112.97(3) . . ?
C1 S1 Fe1 103.66(7) . . ?
C9 S2 Fe1 106.12(8) . . ?
O1 N1 Fe1 168.0(2) . . ?
O2 N2 Fe1 168.6(2) . . ?
C2 C1 C6 118.5(2) . . ?
C2 C1 S1 121.0(2) . . ?
C6 C1 S1 120.42(18) . . ?
C3 C2 C1 120.8(3) . . ?
C4 C3 C2 119.9(3) . . ?
C3 C4 C5 120.7(3) . . ?
C4 C5 C6 120.1(3) . . ?
C5 C6 C1 120.0(2) . . ?
C5 C6 N3 123.0(2) . . ?
C1 C6 N3 117.0(2) . . ?
C7 N3 C6 129.8(2) . . ?
O3 C7 N3 123.6(2) . . ?
O3 C7 C8 122.5(3) . . ?
N3 C7 C8 113.9(2) . . ?
C10 C9 C14 118.2(2) . . ?
C10 C9 S2 121.71(19) . . ?
C14 C9 S2 120.05(18) . . ?
C11 C10 C9 121.2(2) . . ?
C10 C11 C12 120.1(3) . . ?
C13 C12 C11 120.4(2) . . ?
C12 C13 C14 119.8(2) . . ?
C13 C14 C9 120.3(2) . . ?
C13 C14 N4 122.9(2) . . ?
C9 C14 N4 116.8(2) . . ?
C15 N4 C14 129.8(2) . . ?
O4 C15 N4 123.6(2) . . ?
O4 C15 C16 121.4(2) . . ?
N4 C15 C16 115.0(2) . . ?
P2 N5 P1 138.88(12) . . ?
N5 P1 C23 108.85(10) . . ?
N5 P1 C17 108.95(10) . . ?
C23 P1 C17 108.85(10) . . ?
N5 P1 C29 114.46(10) . . ?
C23 P1 C29 108.88(10) . . ?
C17 P1 C29 106.73(10) . . ?
N5 P2 C35 107.19(10) . . ?
N5 P2 C41 112.28(10) . . ?
C35 P2 C41 107.29(10) . . ?
N5 P2 C47 113.33(10) . . ?
C35 P2 C47 106.61(10) . . ?
C41 P2 C47 109.75(10) . . ?
C22 C17 C18 119.4(2) . . ?
C22 C17 P1 121.70(18) . . ?
C18 C17 P1 118.75(18) . . ?
C19 C18 C17 120.5(2) . . ?
C20 C19 C18 119.9(3) . . ?
C21 C20 C19 119.9(3) . . ?
C20 C21 C22 120.7(3) . . ?
C17 C22 C21 119.6(2) . . ?
C28 C23 C24 119.5(2) . . ?
C28 C23 P1 121.82(19) . . ?
C24 C23 P1 118.66(18) . . ?
C25 C24 C23 120.2(3) . . ?
C26 C25 C24 120.5(3) . . ?
C25 C26 C27 119.8(3) . . ?
C26 C27 C28 120.7(3) . . ?
C23 C28 C27 119.2(3) . . ?
C34 C29 C30 119.0(2) . . ?
C34 C29 P1 121.20(17) . . ?
C30 C29 P1 119.60(17) . . ?
C31 C30 C29 120.5(2) . . ?
C32 C31 C30 119.9(2) . . ?
C33 C32 C31 120.2(2) . . ?
C32 C33 C34 120.3(2) . . ?
C33 C34 C29 120.2(2) . . ?
C36 C35 C40 119.3(2) . . ?
C36 C35 P2 120.52(17) . . ?
C40 C35 P2 120.15(17) . . ?
C37 C36 C35 120.1(2) . . ?
C36 C37 C38 120.3(2) . . ?
C39 C38 C37 119.9(2) . . ?
C38 C39 C40 120.3(2) . . ?
C39 C40 C35 120.0(2) . . ?
C46 C41 C42 119.3(2) . . ?
C46 C41 P2 122.48(18) . . ?
C42 C41 P2 118.10(18) . . ?
C43 C42 C41 120.3(2) . . ?
C44 C43 C42 120.0(3) . . ?
C45 C44 C43 120.4(3) . . ?
C44 C45 C46 120.2(3) . . ?
C45 C46 C41 119.8(2) . . ?
C48 C47 C52 119.1(2) . . ?
C48 C47 P2 121.95(18) . . ?
C52 C47 P2 118.35(17) . . ?
C49 C48 C47 120.1(2) . . ?
C50 C49 C48 120.0(3) . . ?
C49 C50 C51 120.6(3) . . ?
C50 C51 C52 119.8(3) . . ?
C51 C52 C47 120.4(2) . . ?

loop_
_geom_bond_atom_site_label_1
_geom_bond_atom_site_label_2
_geom_bond_distance
_geom_bond_site_symmetry_2
_geom_bond_publ_flag
Fe1 N2 1.680(2) . ?
Fe1 N1 1.680(2) . ?
Fe1 S2 2.2800(7) . ?
Fe1 S1 2.3207(7) . ?
S1 C1 1.776(2) . ?
S2 C9 1.780(2) . ?
N1 O1 1.174(2) . ?
N2 O2 1.169(2) . ?
C1 C2 1.396(3) . ?
C1 C6 1.403(3) . ?
C2 C3 1.386(4) . ?
C3 C4 1.371(4) . ?
C4 C5 1.379(4) . ?
C5 C6 1.392(3) . ?
C6 N3 1.407(3) . ?
N3 C7 1.360(3) . ?
C7 O3 1.218(3) . ?
C7 C8 1.505(4) . ?
C9 C10 1.394(3) . ?
C9 C14 1.408(3) . ?
C10 C11 1.379(3) . ?
C11 C12 1.383(4) . ?
C12 C13 1.380(3) . ?
C13 C14 1.397(3) . ?
C14 N4 1.411(3) . ?
N4 C15 1.350(3) . ?
C15 O4 1.215(3) . ?
C15 C16 1.501(4) . ?
N5 P2 1.5777(18) . ?
N5 P1 1.5825(17) . ?
P1 C23 1.794(2) . ?
P1 C17 1.797(2) . ?
P1 C29 1.803(2) . ?
P2 C35 1.795(2) . ?
P2 C41 1.797(2) . ?
P2 C47 1.799(2) . ?
C17 C22 1.387(3) . ?
C17 C18 1.389(3) . ?
C18 C19 1.382(3) . ?
C19 C20 1.378(4) . ?
C20 C21 1.375(4) . ?
C21 C22 1.387(3) . ?
C23 C28 1.388(3) . ?
C23 C24 1.390(3) . ?
C24 C25 1.381(4) . ?
C25 C26 1.368(4) . ?
C26 C27 1.376(4) . ?
C27 C28 1.394(4) . ?
C29 C34 1.392(3) . ?
C29 C30 1.392(3) . ?
C30 C31 1.381(3) . ?
C31 C32 1.381(3) . ?
C32 C33 1.378(3) . ?
C33 C34 1.380(3) . ?
C35 C36 1.384(3) . ?
C35 C40 1.389(3) . ?
C36 C37 1.378(3) . ?
C37 C38 1.381(3) . ?
C38 C39 1.369(3) . ?
C39 C40 1.385(3) . ?
C41 C46 1.391(3) . ?
C41 C42 1.393(3) . ?
C42 C43 1.380(3) . ?
C43 C44 1.378(4) . ?
C44 C45 1.375(4) . ?
C45 C46 1.390(3) . ?
C47 C48 1.390(3) . ?
C47 C52 1.395(3) . ?
C48 C49 1.387(3) . ?
C49 C50 1.377(4) . ?
C50 C51 1.377(4) . ?
C51 C52 1.382(3) . ?
